data_4503767
loop_
_publ_author_name
'Yang, Yu-ting'
'Luo, Feng'
'Che, Yun-xia'
'Zheng, Ji-min'

_publ_section_title
;
 Employing An Unprecedented Ferromagnetic Molecular Building Block (MBB)
 of [Co2Ln(\m3-OH)(CO2)5(N3)]2(Ln = Tb, Gd, Dy, Eu, Sm) to Construct a
 6-Connected \a-Po Net
;
_journal_issue 10
_journal_name_full 'Crystal Growth &amp; Design'
_journal_page_first 3508
_journal_paper_doi 10.1021/cg800431b
_journal_volume 8
_journal_year 2008
_chemical_formula_sum 'C30 H21 Co2 N8 O11 Tb'
_chemical_formula_weight 946.33
_chemical_name_systematic
; 
 ? 
;
_space_group_IT_number 2
_symmetry_cell_setting triclinic
_symmetry_space_group_name_Hall '-P 1'
_symmetry_space_group_name_H-M 'P -1'
_atom_sites_solution_hydrogens geom
_atom_sites_solution_primary direct
_atom_sites_solution_secondary difmap
_audit_creation_method SHELXL-97
_cell_angle_alpha 107.87(3)
_cell_angle_beta 107.33(3)
_cell_angle_gamma 102.11(3)
_cell_formula_units_Z 2
_cell_length_a 10.925(2)
_cell_length_b 12.028(2)
_cell_length_c 14.663(3)
_cell_measurement_reflns_used 14919
_cell_measurement_temperature 294(2)
_cell_measurement_theta_max 27.48
_cell_measurement_theta_min 3.04
_cell_volume 1651.6(9)
_computing_cell_refinement 'Bruker XSCANS'
_computing_data_collection 'Bruker XSCANS'
_computing_data_reduction 'Bruker SHELXTL'
_computing_molecular_graphics 'Bruker SHELXTL'
_computing_publication_material 'Bruker SHELXTL'
_computing_structure_refinement 'SHELXL-97 (Sheldrick, 1997)'
_computing_structure_solution 'SHELXS-97 (Sheldrick, 1990)'
_diffrn_ambient_temperature 294(2)
_diffrn_measured_fraction_theta_full 0.989
_diffrn_measured_fraction_theta_max 0.989
_diffrn_measurement_device_type 'Bruker P4'
_diffrn_measurement_method '\w scans'
_diffrn_radiation_monochromator graphite
_diffrn_radiation_source 'fine-focus sealed tube'
_diffrn_radiation_type MoK\a
_diffrn_radiation_wavelength 0.71073
_diffrn_reflns_av_R_equivalents 0.0314
_diffrn_reflns_av_sigmaI/netI 0.0402
_diffrn_reflns_limit_h_max 14
_diffrn_reflns_limit_h_min -14
_diffrn_reflns_limit_k_max 15
_diffrn_reflns_limit_k_min -15
_diffrn_reflns_limit_l_max 19
_diffrn_reflns_limit_l_min -19
_diffrn_reflns_number 16276
_diffrn_reflns_theta_full 27.48
_diffrn_reflns_theta_max 27.48
_diffrn_reflns_theta_min 3.04
_exptl_absorpt_coefficient_mu 3.184
_exptl_absorpt_correction_T_max 0.5410
_exptl_absorpt_correction_T_min 0.3221
_exptl_absorpt_correction_type multi-scan
_exptl_crystal_colour Red
_exptl_crystal_density_diffrn 1.903
_exptl_crystal_density_method 'not measured'
_exptl_crystal_description Block
_exptl_crystal_F_000 928
_exptl_crystal_size_max 0.46
_exptl_crystal_size_mid 0.28
_exptl_crystal_size_min 0.22
_refine_diff_density_max 1.043
_refine_diff_density_min -0.932
_refine_diff_density_rms 0.098
_refine_ls_extinction_coef 0.0005(2)
_refine_ls_extinction_expression Fc^*^=kFc[1+0.001xFc^2^\l^3^/sin(2\q)]^-1/4^
_refine_ls_extinction_method SHELXL
_refine_ls_goodness_of_fit_ref 1.018
_refine_ls_hydrogen_treatment refU
_refine_ls_matrix_type full
_refine_ls_number_parameters 474
_refine_ls_number_reflns 7484
_refine_ls_number_restraints 0
_refine_ls_restrained_S_all 1.018
_refine_ls_R_factor_all 0.0272
_refine_ls_R_factor_gt 0.0244
_refine_ls_shift/su_max 0.006
_refine_ls_shift/su_mean 0.000
_refine_ls_structure_factor_coef Fsqd
_refine_ls_weighting_details 'calc w=1/[\s^2^(Fo^2^)+(0.0244P)^2^+1.4584P] where P=(Fo^2^+2Fc^2^)/3'
_refine_ls_weighting_scheme calc
_refine_ls_wR_factor_gt 0.0591
_refine_ls_wR_factor_ref 0.0605
_reflns_number_gt 6944
_reflns_number_total 7484
_reflns_threshold_expression >2sigma(I)
_cod_data_source_file cg800431b_si_004.cif
_cod_data_source_block 1
_cod_depositor_comments
;
The following automatic conversions were performed:

'_symmetry_cell_setting' value 'Triclinic' changed to 'triclinic'
according to /home/saulius/struct/CIF-dictionaries/cif_core.dic
dictionary named 'cif_core.dic' version 2.4.1 from
2010-06-29.

'_exptl_absorpt_correction_type' value 'Multi-scan'
changed to 'multi-scan' according to
/home/saulius/struct/CIF-dictionaries/cif_core.dic dictionary named
'cif_core.dic' version 2.4.1 from
2010-06-29.

'_refine_ls_hydrogen_treatment' value 'refu' changed to
'refU' according to
/home/saulius/struct/CIF-dictionaries/cif_core.dic dictionary named
'cif_core.dic' version 2.4.1 from 2010-06-29.

Automatic conversion script
Id: cif_fix_values 1715 2011-07-08 13:25:40Z adriana 
;
_cod_original_cell_volume 1651.6(5)
_cod_original_sg_symbol_H-M P-1
_cod_database_code 4503767

loop_
_symmetry_equiv_pos_as_xyz
'x, y, z'
'-x, -y, -z'

loop_
_atom_site_label
_atom_site_type_symbol
_atom_site_fract_x
_atom_site_fract_y
_atom_site_fract_z
_atom_site_U_iso_or_equiv
_atom_site_adp_type
_atom_site_occupancy
_atom_site_symmetry_multiplicity
_atom_site_calc_flag
_atom_site_refinement_flags
C1 C 0.5755(3) 0.7043(3) 0.45143(19) 0.0201(5) Uani 1 1 d .
C2 C 0.6650(3) 0.7506(2) 0.12735(19) 0.0194(5) Uani 1 1 d .
H2 H 0.5792 0.7292 0.0765 0.023 Uiso 1 1 calc R
C3 C 0.8058(3) 0.8255(3) 0.2996(2) 0.0298(6) Uani 1 1 d .
H3 H 0.8175 0.8533 0.3692 0.036 Uiso 1 1 calc R
C4 C 0.2642(3) 0.4977(3) -0.3481(2) 0.0306(7) Uani 1 1 d .
H4 H 0.2862 0.4889 -0.4059 0.037 Uiso 1 1 calc R
C5 C 0.9001(3) 0.7759(3) 0.1722(2) 0.0269(6) Uani 1 1 d .
H5 H 0.9739 0.7710 0.1538 0.032 Uiso 1 1 calc R
C6 C 0.7718(3) 0.7385(2) 0.09636(18) 0.0194(5) Uani 1 1 d .
C7 C 0.7125(3) 1.1749(3) 0.5258(2) 0.0224(5) Uani 1 1 d .
C8 C 0.6064(3) 0.7487(2) 0.56659(19) 0.0218(5) Uani 1 1 d .
C9 C 0.2925(3) 0.8103(2) 0.10531(19) 0.0214(5) Uani 1 1 d .
C10 C 0.9178(3) 0.8207(3) 0.2756(2) 0.0347(7) Uani 1 1 d .
H10 H 1.0036 0.8472 0.3280 0.042 Uiso 1 1 calc R
C11 C 0.3282(3) 0.5313(3) -0.17603(19) 0.0212(5) Uani 1 1 d .
H11 H 0.3956 0.5471 -0.1128 0.025 Uiso 1 1 calc R
C12 C 0.7461(3) 0.6744(2) -0.01714(19) 0.0194(5) Uani 1 1 d .
C13 C 0.1977(2) 0.5213(3) -0.18047(19) 0.0202(5) Uani 1 1 d .
C14 C 0.2452(3) 0.8527(3) 0.0189(2) 0.0255(6) Uani 1 1 d .
C15 C 0.6421(3) 1.0505(2) 0.46379(19) 0.0198(5) Uani 1 1 d .
H15 H 0.6063 1.0007 0.4935 0.024 Uiso 1 1 calc R
C16 C 0.1325(3) 0.4876(4) -0.3590(2) 0.0400(8) Uani 1 1 d .
H16 H 0.0675 0.4738 -0.4228 0.048 Uiso 1 1 calc R
C17 C 0.6710(3) 1.0711(3) 0.3208(2) 0.0330(7) Uani 1 1 d .
H17 H 0.6554 1.0366 0.2506 0.040 Uiso 1 1 calc R
C18 C 0.7656(4) 1.2485(3) 0.4810(2) 0.0408(8) Uani 1 1 d .
H18 H 0.8157 1.3319 0.5202 0.049 Uiso 1 1 calc R
C19 C 0.5563(3) 0.6649(3) 0.60452(19) 0.0224(5) Uani 1 1 d .
H19 H 0.5001 0.5855 0.5569 0.027 Uiso 1 1 calc R
C20 C 0.3366(3) 0.9195(4) -0.0086(3) 0.0481(10) Uani 1 1 d .
H20 H 0.4289 0.9393 0.0290 0.058 Uiso 1 1 calc R
C21 C 0.7175(3) 1.2256(2) 0.63501(19) 0.0212(5) Uani 1 1 d .
C22 C 0.6591(4) 0.8082(3) 0.7726(2) 0.0361(7) Uani 1 1 d .
H22 H 0.6770 0.8295 0.8430 0.043 Uiso 1 1 calc R
C23 C 0.6855(4) 0.8677(3) 0.6366(2) 0.0360(7) Uani 1 1 d .
H23 H 0.7210 0.9266 0.6141 0.043 Uiso 1 1 calc R
C24 C 0.7426(4) 1.1955(3) 0.3768(3) 0.0495(10) Uani 1 1 d .
H24 H 0.7754 1.2436 0.3447 0.059 Uiso 1 1 calc R
C25 C 0.7110(4) 0.8981(3) 0.7412(2) 0.0451(9) Uani 1 1 d .
H25 H 0.7626 0.9782 0.7898 0.054 Uiso 1 1 calc R
C26 C 0.1084(3) 0.8232(3) -0.0374(3) 0.0393(8) Uani 1 1 d .
H26 H 0.0440 0.7788 -0.0207 0.047 Uiso 1 1 calc R
C27 C 0.3002(3) 0.9568(4) -0.0857(3) 0.0548(12) Uani 1 1 d .
H27 H 0.3648 1.0016 -0.1019 0.066 Uiso 1 1 calc R
C28 C 0.1693(4) 0.9283(5) -0.1385(3) 0.0600(12) Uani 1 1 d .
H28 H 0.1433 0.9554 -0.1919 0.072 Uiso 1 1 calc R
C29 C 0.0975(3) 0.4982(3) -0.2743(2) 0.0335(7) Uani 1 1 d .
H29 H 0.0086 0.4900 -0.2803 0.040 Uiso 1 1 calc R
C30 C 0.1712(2) 0.5321(2) -0.08449(19) 0.0196(5) Uani 1 1 d .
Co3 Co 0.51679(3) 0.80229(3) 0.28079(2) 0.01778(8) Uani 1 1 d .
Co4 Co 0.43477(3) 0.46454(3) 0.24725(2) 0.01784(8) Uani 1 1 d .
H9A H 0.428(4) 0.601(4) 0.152(3) 0.037(10) Uiso 1 1 d .
N1 N 0.2314(2) 0.4465(2) 0.24748(17) 0.0255(5) Uani 1 1 d .
N2 N 0.2110(2) 0.4446(2) 0.32302(19) 0.0279(5) Uani 1 1 d .
N3 N 0.1895(3) 0.4404(4) 0.3939(2) 0.0522(9) Uani 1 1 d .
N4 N 0.6229(2) 0.9982(2) 0.36402(16) 0.0218(5) Uani 1 1 d .
N5 N 0.6807(2) 0.7919(2) 0.22742(16) 0.0215(5) Uani 1 1 d .
N6 N 0.5839(2) 0.6914(2) 0.70592(16) 0.0233(5) Uani 1 1 d .
N7 N 0.3621(2) 0.5194(2) -0.25799(17) 0.0233(5) Uani 1 1 d .
N8 N 0.0677(4) 0.8603(4) -0.1192(3) 0.0727(12) Uani 1 1 d .
O1 O 0.04954(18) 0.51101(19) -0.08875(15) 0.0260(4) Uani 1 1 d .
O2 O 0.26968(18) 0.56205(19) -0.00166(13) 0.0236(4) Uani 1 1 d .
O3 O 0.20099(19) 0.74797(19) 0.12372(15) 0.0258(4) Uani 1 1 d .
O4 O 0.41803(19) 0.83756(19) 0.15235(14) 0.0248(4) Uani 1 1 d .
O5 O 0.6224(2) 1.1669(2) 0.65001(15) 0.0343(5) Uani 1 1 d .
O6 O 0.8129(2) 1.32189(18) 0.70097(14) 0.0284(4) Uani 1 1 d .
O7 O 0.5080(2) 0.59178(18) 0.39980(13) 0.0269(4) Uani 1 1 d .
O8 O 0.6207(2) 0.78070(19) 0.41789(14) 0.0290(4) Uani 1 1 d .
O9 O 0.41471(17) 0.61021(17) 0.19923(13) 0.0183(4) Uani 1 1 d .
O10 O 0.84267(18) 0.64105(18) -0.03345(14) 0.0239(4) Uani 1 1 d .
O11 O 0.63325(19) 0.65347(19) -0.08524(13) 0.0239(4) Uani 1 1 d .
Tb1 Tb 0.179574(11) 0.559418(11) 0.135240(8) 0.01625(5) Uani 1 1 d .

loop_
_atom_site_aniso_label
_atom_site_aniso_U_11
_atom_site_aniso_U_22
_atom_site_aniso_U_33
_atom_site_aniso_U_23
_atom_site_aniso_U_13
_atom_site_aniso_U_12
C1 0.0211(12) 0.0252(13) 0.0135(11) 0.0079(10) 0.0066(10) 0.0067(11)
C2 0.0194(12) 0.0210(13) 0.0154(11) 0.0055(10) 0.0070(10) 0.0044(10)
C3 0.0280(14) 0.0398(17) 0.0152(12) 0.0048(12) 0.0073(11) 0.0097(13)
C4 0.0252(14) 0.0512(19) 0.0190(12) 0.0190(13) 0.0101(12) 0.0099(14)
C5 0.0183(12) 0.0361(16) 0.0221(13) 0.0058(12) 0.0089(11) 0.0085(12)
C6 0.0210(12) 0.0207(13) 0.0148(11) 0.0059(10) 0.0071(10) 0.0051(10)
C7 0.0218(12) 0.0230(13) 0.0197(12) 0.0048(10) 0.0111(11) 0.0035(11)
C8 0.0270(13) 0.0222(13) 0.0152(11) 0.0071(10) 0.0070(11) 0.0084(11)
C9 0.0256(13) 0.0219(13) 0.0188(12) 0.0096(10) 0.0103(11) 0.0071(11)
C10 0.0192(13) 0.054(2) 0.0195(13) 0.0054(13) 0.0032(11) 0.0097(14)
C11 0.0173(12) 0.0308(14) 0.0149(11) 0.0100(10) 0.0055(10) 0.0063(11)
C12 0.0223(12) 0.0171(12) 0.0166(11) 0.0047(9) 0.0093(10) 0.0029(10)
C13 0.0168(11) 0.0256(13) 0.0178(11) 0.0098(10) 0.0068(10) 0.0046(10)
C14 0.0271(13) 0.0290(15) 0.0220(12) 0.0139(11) 0.0092(11) 0.0072(12)
C15 0.0210(12) 0.0214(13) 0.0165(11) 0.0069(10) 0.0094(10) 0.0040(10)
C16 0.0215(14) 0.078(3) 0.0226(14) 0.0286(16) 0.0045(12) 0.0135(16)
C17 0.0486(18) 0.0285(15) 0.0190(13) 0.0066(11) 0.0187(13) 0.0030(14)
C18 0.058(2) 0.0221(15) 0.0296(15) 0.0021(12) 0.0227(16) -0.0078(15)
C19 0.0258(13) 0.0249(14) 0.0148(11) 0.0070(10) 0.0072(11) 0.0074(11)
C20 0.0260(15) 0.079(3) 0.052(2) 0.048(2) 0.0141(15) 0.0106(17)
C21 0.0235(13) 0.0215(13) 0.0185(12) 0.0047(10) 0.0111(11) 0.0077(11)
C22 0.059(2) 0.0329(17) 0.0152(12) 0.0082(12) 0.0136(14) 0.0169(16)
C23 0.053(2) 0.0251(15) 0.0213(13) 0.0109(12) 0.0077(14) 0.0036(14)
C24 0.084(3) 0.0271(17) 0.0332(16) 0.0096(14) 0.0350(19) -0.0051(18)
C25 0.074(3) 0.0237(16) 0.0178(13) 0.0017(12) 0.0048(16) 0.0056(17)
C26 0.0280(15) 0.051(2) 0.0470(18) 0.0333(17) 0.0131(15) 0.0100(15)
C27 0.0323(17) 0.095(3) 0.060(2) 0.067(2) 0.0173(17) 0.0113(19)
C28 0.056(2) 0.090(3) 0.056(2) 0.060(3) 0.020(2) 0.022(2)
C29 0.0174(13) 0.060(2) 0.0276(14) 0.0229(15) 0.0102(12) 0.0119(14)
C30 0.0175(11) 0.0213(13) 0.0190(12) 0.0071(10) 0.0086(10) 0.0039(10)
Co3 0.01787(16) 0.01963(17) 0.01222(15) 0.00435(13) 0.00669(13) 0.00094(14)
Co4 0.01769(16) 0.02397(18) 0.01289(15) 0.00774(13) 0.00724(13) 0.00635(14)
N1 0.0252(11) 0.0342(13) 0.0223(11) 0.0146(10) 0.0124(10) 0.0104(10)
N2 0.0263(12) 0.0390(14) 0.0283(12) 0.0188(11) 0.0143(11) 0.0160(11)
N3 0.063(2) 0.087(3) 0.0455(17) 0.0452(18) 0.0403(17) 0.044(2)
N4 0.0260(11) 0.0196(11) 0.0171(10) 0.0048(9) 0.0106(9) 0.0028(9)
N5 0.0210(10) 0.0244(12) 0.0152(10) 0.0039(9) 0.0078(9) 0.0048(9)
N6 0.0278(12) 0.0291(12) 0.0168(10) 0.0103(9) 0.0102(9) 0.0128(10)
N7 0.0193(10) 0.0349(13) 0.0180(10) 0.0122(10) 0.0092(9) 0.0080(10)
N8 0.052(2) 0.101(3) 0.076(3) 0.059(3) 0.016(2) 0.024(2)
O1 0.0163(9) 0.0342(11) 0.0276(10) 0.0098(9) 0.0131(8) 0.0059(8)
O2 0.0185(9) 0.0357(11) 0.0141(8) 0.0082(8) 0.0068(7) 0.0060(8)
O3 0.0266(10) 0.0284(10) 0.0288(10) 0.0166(9) 0.0145(9) 0.0078(8)
O4 0.0222(9) 0.0300(11) 0.0202(9) 0.0119(8) 0.0061(8) 0.0045(8)
O5 0.0294(10) 0.0393(12) 0.0257(10) 0.0009(9) 0.0193(9) 0.0005(10)
O6 0.0343(11) 0.0232(10) 0.0186(9) 0.0007(8) 0.0125(8) 0.0003(9)
O7 0.0350(11) 0.0245(10) 0.0138(8) 0.0056(7) 0.0074(8) 0.0016(9)
O8 0.0339(11) 0.0303(11) 0.0175(9) 0.0129(8) 0.0065(8) 0.0008(9)
O9 0.0160(8) 0.0242(10) 0.0113(8) 0.0059(7) 0.0051(7) 0.0022(7)
O10 0.0211(9) 0.0279(10) 0.0213(9) 0.0043(8) 0.0120(8) 0.0078(8)
O11 0.0221(9) 0.0317(11) 0.0151(8) 0.0063(8) 0.0070(7) 0.0083(8)
Tb1 0.01302(7) 0.02099(7) 0.01351(7) 0.00589(5) 0.00599(5) 0.00350(5)

loop_
_atom_type_symbol
_atom_type_description
_atom_type_scat_dispersion_real
_atom_type_scat_dispersion_imag
_atom_type_scat_source
C C 0.0033 0.0016 'International Tables Vol C Tables 4.2.6.8 and 6.1.1.4'
H H 0.0000 0.0000 'International Tables Vol C Tables 4.2.6.8 and 6.1.1.4'
O O 0.0106 0.0060 'International Tables Vol C Tables 4.2.6.8 and 6.1.1.4'
N N 0.0061 0.0033 'International Tables Vol C Tables 4.2.6.8 and 6.1.1.4'
Co Co 0.3494 0.9721 'International Tables Vol C Tables 4.2.6.8 and 6.1.1.4'
Tb Tb -0.1723 4.1537 'International Tables Vol C Tables 4.2.6.8 and 6.1.1.4'

loop_
_geom_angle_atom_site_label_1
_geom_angle_atom_site_label_2
_geom_angle_atom_site_label_3
_geom_angle
_geom_angle_site_symmetry_1
_geom_angle_site_symmetry_3
O8 C1 O7 126.9(2) . .
O8 C1 C8 118.1(2) . .
O7 C1 C8 115.0(2) . .
N5 C2 C6 122.7(2) . .
N5 C2 H2 118.6 . .
C6 C2 H2 118.6 . .
N5 C3 C10 123.2(2) . .
N5 C3 H3 118.4 . .
C10 C3 H3 118.4 . .
N7 C4 C16 122.9(2) . .
N7 C4 H4 118.6 . .
C16 C4 H4 118.6 . .
C6 C5 C10 119.2(2) . .
C6 C5 H5 120.4 . .
C10 C5 H5 120.4 . .
C5 C6 C2 118.4(2) . .
C5 C6 C12 120.4(2) . .
C2 C6 C12 120.9(2) . .
C18 C7 C15 117.8(2) . .
C18 C7 C21 123.1(3) . .
C15 C7 C21 118.8(2) . .
C23 C8 C19 118.1(2) . .
C23 C8 C1 123.3(2) . .
C19 C8 C1 118.5(2) . .
O4 C9 O3 125.4(2) . .
O4 C9 C14 118.0(2) . .
O3 C9 C14 116.6(2) . .
C3 C10 C5 118.6(3) . .
C3 C10 H10 120.7 . .
C5 C10 H10 120.7 . .
N7 C11 C13 123.3(2) . .
N7 C11 H11 118.3 . .
C13 C11 H11 118.3 . .
O11 C12 O10 125.8(2) . .
O11 C12 C6 119.4(2) . .
O10 C12 C6 114.7(2) . .
C29 C13 C11 118.4(2) . .
C29 C13 C30 123.1(2) . .
C11 C13 C30 118.4(2) . .
C26 C14 C20 118.0(3) . .
C26 C14 C9 120.8(2) . .
C20 C14 C9 121.2(3) . .
N4 C15 C7 123.7(2) . .
N4 C15 H15 118.1 . .
C7 C15 H15 118.1 . .
C4 C16 C29 119.3(3) . .
C4 C16 H16 120.3 . .
C29 C16 H16 120.3 . .
N4 C17 C24 122.2(3) . .
N4 C17 H17 118.9 . .
C24 C17 H17 118.9 . .
C24 C18 C7 118.7(3) . .
C24 C18 H18 120.7 . .
C7 C18 H18 120.7 . .
N6 C19 C8 123.9(3) . .
N6 C19 H19 118.1 . .
C8 C19 H19 118.1 . .
C27 C20 C14 123.6(3) . .
C27 C20 H20 118.2 . .
C14 C20 H20 118.2 . .
O5 C21 O6 126.1(2) . .
O5 C21 C7 115.3(2) . .
O6 C21 C7 118.6(2) . .
N6 C22 C25 122.8(3) . .
N6 C22 H22 118.6 . .
C25 C22 H22 118.6 . .
C8 C23 C25 118.8(3) . .
C8 C23 H23 120.6 . .
C25 C23 H23 120.6 . .
C17 C24 C18 119.7(3) . .
C17 C24 H24 120.1 . .
C18 C24 H24 120.1 . .
C22 C25 C23 119.3(3) . .
C22 C25 H25 120.3 . .
C23 C25 H25 120.3 . .
C14 C26 N8 119.5(3) . .
C14 C26 H26 120.3 . .
N8 C26 H26 120.3 . .
C28 C27 C20 117.7(3) . .
C28 C27 H27 121.1 . .
C20 C27 H27 121.1 . .
C27 C28 N8 124.0(3) . .
C27 C28 H28 118.0 . .
N8 C28 H28 118.0 . .
C13 C29 C16 118.5(3) . .
C13 C29 H29 120.8 . .
C16 C29 H29 120.8 . .
O2 C30 O1 121.7(2) . .
O2 C30 C13 118.5(2) . .
O1 C30 C13 119.8(2) . .
O4 Co3 O5 94.43(9) . 2_676
O4 Co3 O9 91.79(8) . .
O5 Co3 O9 94.85(8) 2_676 .
O4 Co3 O8 175.73(8) . .
O5 Co3 O8 83.98(9) 2_676 .
O9 Co3 O8 92.29(8) . .
O4 Co3 N4 88.40(9) . .
O5 Co3 N4 85.68(9) 2_676 .
O9 Co3 N4 179.42(8) . .
O8 Co3 N4 87.52(9) . .
O4 Co3 N5 88.93(8) . .
O5 Co3 N5 172.28(8) 2_676 .
O9 Co3 N5 91.97(8) . .
O8 Co3 N5 92.18(8) . .
N4 Co3 N5 87.48(9) . .
O7 Co4 O9 88.04(8) . .
O7 Co4 N7 90.58(9) . 2_665
O9 Co4 N7 98.08(9) . 2_665
O7 Co4 O11 174.60(8) . 2_665
O9 Co4 O11 87.28(8) . 2_665
N7 Co4 O11 87.41(9) 2_665 2_665
O7 Co4 N6 92.29(8) . 2_666
O9 Co4 N6 169.22(8) . 2_666
N7 Co4 N6 92.69(9) 2_665 2_666
O11 Co4 N6 92.81(8) 2_665 2_666
O7 Co4 N1 86.53(9) . .
O9 Co4 N1 85.06(8) . .
N7 Co4 N1 175.66(8) 2_665 .
O11 Co4 N1 95.75(9) 2_665 .
N6 Co4 N1 84.20(9) 2_666 .
O7 Co4 Tb1 99.95(7) . .
O9 Co4 Tb1 42.42(5) . .
N7 Co4 Tb1 137.83(6) 2_665 .
O11 Co4 Tb1 78.33(6) 2_665 .
N6 Co4 Tb1 127.11(7) 2_666 .
N1 Co4 Tb1 46.09(6) . .
N2 N1 Co4 119.47(19) . .
N2 N1 Tb1 134.5(2) . .
Co4 N1 Tb1 93.91(8) . .
N3 N2 N1 178.6(4) . .
C15 N4 C17 117.8(2) . .
C15 N4 Co3 118.75(17) . .
C17 N4 Co3 123.41(18) . .
C3 N5 C2 117.7(2) . .
C3 N5 Co3 117.56(17) . .
C2 N5 Co3 124.65(18) . .
C22 N6 C19 117.0(2) . .
C22 N6 Co4 122.95(18) . 2_666
C19 N6 Co4 116.59(19) . 2_666
C11 N7 C4 117.6(2) . .
C11 N7 Co4 121.92(18) . 2_665
C4 N7 Co4 120.51(18) . 2_665
C28 N8 C26 117.2(3) . .
C30 O1 Tb1 166.34(18) . 2_565
C30 O2 Tb1 107.86(15) . .
C9 O3 Tb1 127.34(18) . .
C9 O4 Co3 127.55(17) . .
C21 O5 Co3 140.1(2) . 2_676
C21 O6 Tb1 124.82(16) . 2_676
C1 O7 Co4 138.10(17) . .
C1 O8 Co3 127.05(18) . .
Co4 O9 Co3 129.53(9) . .
Co4 O9 Tb1 99.89(8) . .
Co3 O9 Tb1 112.74(9) . .
Co4 O9 H9A 110(3) . .
Co3 O9 H9A 100(3) . .
Tb1 O9 H9A 102(3) . .
C12 O10 Tb1 124.54(17) . 2_665
C12 O11 Co4 124.52(17) . 2_665
O1 Tb1 O3 98.89(8) 2_565 .
O1 Tb1 O9 170.11(7) 2_565 .
O3 Tb1 O9 89.80(7) . .
O1 Tb1 O10 86.71(8) 2_565 2_665
O3 Tb1 O10 138.99(7) . 2_665
O9 Tb1 O10 89.82(8) . 2_665
O1 Tb1 O6 85.26(8) 2_565 2_676
O3 Tb1 O6 79.53(7) . 2_676
O9 Tb1 O6 91.73(8) . 2_676
O10 Tb1 O6 141.47(7) 2_665 2_676
O1 Tb1 N1 95.30(8) 2_565 .
O3 Tb1 N1 147.24(8) . .
O9 Tb1 N1 74.81(7) . .
O10 Tb1 N1 70.95(8) 2_665 .
O6 Tb1 N1 72.37(8) 2_676 .
O1 Tb1 O2 118.92(7) 2_565 .
O3 Tb1 O2 72.06(7) . .
O9 Tb1 O2 68.21(6) . .
O10 Tb1 O2 69.83(7) 2_665 .
O6 Tb1 O2 144.78(7) 2_676 .
N1 Tb1 O2 125.07(7) . .
O1 Tb1 Co4 132.82(6) 2_565 .
O3 Tb1 Co4 126.74(6) . .
O9 Tb1 Co4 37.68(5) . .
O10 Tb1 Co4 67.52(6) 2_665 .
O6 Tb1 Co4 91.32(6) 2_676 .
N1 Tb1 Co4 40.00(5) . .
O2 Tb1 Co4 89.36(5) . .

loop_
_geom_bond_atom_site_label_1
_geom_bond_atom_site_label_2
_geom_bond_distance
_geom_bond_site_symmetry_2
C1 O8 1.249(3) .
C1 O7 1.253(3) .
C1 C8 1.511(3) .
C2 N5 1.340(3) .
C2 C6 1.391(3) .
C2 H2 0.9300 .
C3 N5 1.340(4) .
C3 C10 1.378(4) .
C3 H3 0.9300 .
C4 N7 1.336(4) .
C4 C16 1.375(4) .
C4 H4 0.9300 .
C5 C6 1.380(4) .
C5 C10 1.382(4) .
C5 H5 0.9300 .
C6 C12 1.512(3) .
C7 C18 1.386(4) .
C7 C15 1.386(4) .
C7 C21 1.508(3) .
C8 C23 1.379(4) .
C8 C19 1.385(4) .
C9 O4 1.254(3) .
C9 O3 1.267(3) .
C9 C14 1.500(4) .
C10 H10 0.9300 .
C11 N7 1.336(3) .
C11 C13 1.385(3) .
C11 H11 0.9300 .
C12 O11 1.250(3) .
C12 O10 1.265(3) .
C13 C29 1.382(4) .
C13 C30 1.493(3) .
C14 C26 1.379(4) .
C14 C20 1.382(4) .
C15 N4 1.333(3) .
C15 H15 0.9300 .
C16 C29 1.383(4) .
C16 H16 0.9300 .
C17 N4 1.340(3) .
C17 C24 1.377(4) .
C17 H17 0.9300 .
C18 C24 1.381(4) .
C18 H18 0.9300 .
C19 N6 1.343(3) .
C19 H19 0.9300 .
C20 C27 1.325(4) .
C20 H20 0.9300 .
C21 O5 1.246(3) .
C21 O6 1.253(3) .
C22 N6 1.340(4) .
C22 C25 1.381(5) .
C22 H22 0.9300 .
C23 C25 1.386(4) .
C23 H23 0.9300 .
C24 H24 0.9300 .
C25 H25 0.9300 .
C26 N8 1.389(5) .
C26 H26 0.9300 .
C27 C28 1.316(5) .
C27 H27 0.9300 .
C28 N8 1.389(5) .
C28 H28 0.9300 .
C29 H29 0.9300 .
C30 O2 1.246(3) .
C30 O1 1.278(3) .
Co3 O4 2.089(2) .
Co3 O5 2.0983(19) 2_676
Co3 O9 2.107(2) .
Co3 O8 2.117(2) .
Co3 N4 2.152(2) .
Co3 N5 2.169(2) .
Co4 O7 2.075(2) .
Co4 O9 2.107(2) .
Co4 N7 2.140(2) 2_665
Co4 O11 2.156(2) 2_665
Co4 N6 2.179(2) 2_666
Co4 N1 2.188(2) .
Co4 Tb1 3.3955(10) .
N1 N2 1.199(3) .
N1 Tb1 2.452(2) .
N2 N3 1.145(3) .
N6 Co4 2.179(2) 2_666
N7 Co4 2.140(2) 2_665
O1 Tb1 2.2775(19) 2_565
O2 Tb1 2.4905(17) .
O3 Tb1 2.294(2) .
O5 Co3 2.0983(19) 2_676
O6 Tb1 2.354(2) 2_676
O9 Tb1 2.3251(19) .
O9 H9A 0.73(4) .
O10 Tb1 2.330(2) 2_665
O11 Co4 2.156(2) 2_665
Tb1 O1 2.2775(19) 2_565
Tb1 O10 2.330(2) 2_665
Tb1 O6 2.354(2) 2_676

loop_
_geom_torsion_atom_site_label_1
_geom_torsion_atom_site_label_2
_geom_torsion_atom_site_label_3
_geom_torsion_atom_site_label_4
_geom_torsion
_geom_torsion_site_symmetry_1
_geom_torsion_site_symmetry_4
C10 C5 C6 C2 1.7(4) . .
C10 C5 C6 C12 -172.3(3) . .
N5 C2 C6 C5 -3.0(4) . .
N5 C2 C6 C12 171.0(2) . .
O8 C1 C8 C23 -2.2(4) . .
O7 C1 C8 C23 176.4(3) . .
O8 C1 C8 C19 179.7(3) . .
O7 C1 C8 C19 -1.7(4) . .
N5 C3 C10 C5 -2.0(5) . .
C6 C5 C10 C3 0.6(5) . .
C5 C6 C12 O11 -172.2(3) . .
C2 C6 C12 O11 14.0(4) . .
C5 C6 C12 O10 11.1(4) . .
C2 C6 C12 O10 -162.7(2) . .
N7 C11 C13 C29 -0.2(4) . .
N7 C11 C13 C30 178.0(3) . .
O4 C9 C14 C26 178.5(3) . .
O3 C9 C14 C26 -0.6(4) . .
O4 C9 C14 C20 0.2(5) . .
O3 C9 C14 C20 -178.9(3) . .
C18 C7 C15 N4 0.0(4) . .
C21 C7 C15 N4 175.0(2) . .
N7 C4 C16 C29 -1.1(6) . .
C15 C7 C18 C24 1.8(5) . .
C21 C7 C18 C24 -172.9(3) . .
C23 C8 C19 N6 -2.4(4) . .
C1 C8 C19 N6 175.8(2) . .
C26 C14 C20 C27 0.2(6) . .
C9 C14 C20 C27 178.5(4) . .
C18 C7 C21 O5 150.2(3) . .
C15 C7 C21 O5 -24.5(4) . .
C18 C7 C21 O6 -28.5(4) . .
C15 C7 C21 O6 156.8(3) . .
C19 C8 C23 C25 0.0(5) . .
C1 C8 C23 C25 -178.1(3) . .
N4 C17 C24 C18 -0.6(6) . .
C7 C18 C24 C17 -1.6(6) . .
N6 C22 C25 C23 -0.1(6) . .
C8 C23 C25 C22 1.2(6) . .
C20 C14 C26 N8 0.5(6) . .
C9 C14 C26 N8 -177.9(3) . .
C14 C20 C27 C28 0.1(7) . .
C20 C27 C28 N8 -0.9(8) . .
C11 C13 C29 C16 -0.7(5) . .
C30 C13 C29 C16 -178.8(3) . .
C4 C16 C29 C13 1.3(6) . .
C29 C13 C30 O2 -174.8(3) . .
C11 C13 C30 O2 7.2(4) . .
C29 C13 C30 O1 5.0(4) . .
C11 C13 C30 O1 -173.0(3) . .
O7 Co4 N1 N2 -40.4(2) . .
O9 Co4 N1 N2 -128.7(2) . .
N7 Co4 N1 N2 7.9(14) 2_665 .
O11 Co4 N1 N2 144.5(2) 2_665 .
N6 Co4 N1 N2 52.2(2) 2_666 .
Tb1 Co4 N1 N2 -147.8(3) . .
O7 Co4 N1 Tb1 107.37(9) . .
O9 Co4 N1 Tb1 19.04(8) . .
N7 Co4 N1 Tb1 155.7(12) 2_665 .
O11 Co4 N1 Tb1 -67.71(9) 2_665 .
N6 Co4 N1 Tb1 -159.97(9) 2_666 .
Co4 N1 N2 N3 -119(13) . .
Tb1 N1 N2 N3 109(13) . .
C7 C15 N4 C17 -2.1(4) . .
C7 C15 N4 Co3 178.0(2) . .
C24 C17 N4 C15 2.4(5) . .
C24 C17 N4 Co3 -177.7(3) . .
O4 Co3 N4 C15 139.9(2) . .
O5 Co3 N4 C15 45.3(2) 2_676 .
O9 Co3 N4 C15 -110(8) . .
O8 Co3 N4 C15 -38.8(2) . .
N5 Co3 N4 C15 -131.1(2) . .
O4 Co3 N4 C17 -40.0(3) . .
O5 Co3 N4 C17 -134.5(3) 2_676 .
O9 Co3 N4 C17 70(8) . .
O8 Co3 N4 C17 141.3(3) . .
N5 Co3 N4 C17 49.1(3) . .
C10 C3 N5 C2 0.8(5) . .
C10 C3 N5 Co3 178.7(3) . .
C6 C2 N5 C3 1.7(4) . .
C6 C2 N5 Co3 -176.0(2) . .
O4 Co3 N5 C3 150.0(2) . .
O5 Co3 N5 C3 34.0(8) 2_676 .
O9 Co3 N5 C3 -118.2(2) . .
O8 Co3 N5 C3 -25.9(2) . .
N4 Co3 N5 C3 61.6(2) . .
O4 Co3 N5 C2 -32.3(2) . .
O5 Co3 N5 C2 -148.3(6) 2_676 .
O9 Co3 N5 C2 59.5(2) . .
O8 Co3 N5 C2 151.9(2) . .
N4 Co3 N5 C2 -120.7(2) . .
C25 C22 N6 C19 -2.1(5) . .
C25 C22 N6 Co4 156.2(3) . 2_666
C8 C19 N6 C22 3.4(4) . .
C8 C19 N6 Co4 -156.3(2) . 2_666
C13 C11 N7 C4 0.5(4) . .
C13 C11 N7 Co4 -179.9(2) . 2_665
C16 C4 N7 C11 0.2(5) . .
C16 C4 N7 Co4 -179.4(3) . 2_665
C27 C28 N8 C26 1.5(8) . .
C14 C26 N8 C28 -1.2(6) . .
O2 C30 O1 Tb1 -147.6(7) . 2_565
C13 C30 O1 Tb1 32.6(9) . 2_565
O1 C30 O2 Tb1 2.8(3) . .
C13 C30 O2 Tb1 -177.40(19) . .
O4 C9 O3 Tb1 -51.0(4) . .
C14 C9 O3 Tb1 128.0(2) . .
O3 C9 O4 Co3 -4.9(4) . .
C14 C9 O4 Co3 176.03(18) . .
O5 Co3 O4 C9 -36.5(2) 2_676 .
O9 Co3 O4 C9 58.5(2) . .
O8 Co3 O4 C9 -104.4(10) . .
N4 Co3 O4 C9 -122.1(2) . .
N5 Co3 O4 C9 150.4(2) . .
O6 C21 O5 Co3 45.4(5) . 2_676
C7 C21 O5 Co3 -133.2(3) . 2_676
O5 C21 O6 Tb1 -11.4(4) . 2_676
C7 C21 O6 Tb1 167.17(18) . 2_676
O8 C1 O7 Co4 1.6(5) . .
C8 C1 O7 Co4 -176.86(19) . .
O9 Co4 O7 C1 -32.2(3) . .
N7 Co4 O7 C1 65.9(3) 2_665 .
O11 Co4 O7 C1 -2.1(10) 2_665 .
N6 Co4 O7 C1 158.6(3) 2_666 .
N1 Co4 O7 C1 -117.3(3) . .
Tb1 Co4 O7 C1 -73.0(3) . .
O7 C1 O8 Co3 44.2(4) . .
C8 C1 O8 Co3 -137.4(2) . .
O4 Co3 O8 C1 126.7(9) . .
O5 Co3 O8 C1 58.4(2) 2_676 .
O9 Co3 O8 C1 -36.3(2) . .
N4 Co3 O8 C1 144.3(2) . .
N5 Co3 O8 C1 -128.3(2) . .
O7 Co4 O9 Co3 23.68(12) . .
N7 Co4 O9 Co3 -66.63(13) 2_665 .
O11 Co4 O9 Co3 -153.62(12) 2_665 .
N6 Co4 O9 Co3 115.6(4) 2_666 .
N1 Co4 O9 Co3 110.36(13) . .
Tb1 Co4 O9 Co3 130.75(15) . .
O7 Co4 O9 Tb1 -107.08(9) . .
N7 Co4 O9 Tb1 162.62(8) 2_665 .
O11 Co4 O9 Tb1 75.63(8) 2_665 .
N6 Co4 O9 Tb1 -15.1(4) 2_666 .
N1 Co4 O9 Tb1 -20.39(8) . .
O4 Co3 O9 Co4 177.28(11) . .
O5 Co3 O9 Co4 -88.12(12) 2_676 .
O8 Co3 O9 Co4 -3.98(12) . .
N4 Co3 O9 Co4 68(8) . .
N5 Co3 O9 Co4 88.28(12) . .
O4 Co3 O9 Tb1 -56.74(9) . .
O5 Co3 O9 Tb1 37.86(10) 2_676 .
O8 Co3 O9 Tb1 122.00(9) . .
N4 Co3 O9 Tb1 -167(35) . .
N5 Co3 O9 Tb1 -145.74(9) . .
O11 C12 O10 Tb1 -50.0(3) . 2_665
C6 C12 O10 Tb1 126.44(19) . 2_665
O10 C12 O11 Co4 7.9(4) . 2_665
C6 C12 O11 Co4 -168.44(17) . 2_665
C9 O3 Tb1 O1 -153.2(2) . 2_565
C9 O3 Tb1 O9 31.5(2) . .
C9 O3 Tb1 O10 -58.0(3) . 2_665
C9 O3 Tb1 O6 123.3(2) . 2_676
C9 O3 Tb1 N1 92.2(2) . .
C9 O3 Tb1 O2 -35.6(2) . .
C9 O3 Tb1 Co4 39.5(2) . .
Co4 O9 Tb1 O1 17.8(4) . 2_565
Co3 O9 Tb1 O1 -122.9(4) . 2_565
Co4 O9 Tb1 O3 169.44(7) . .
Co3 O9 Tb1 O3 28.76(8) . .
Co4 O9 Tb1 O10 -51.57(7) . 2_665
Co3 O9 Tb1 O10 167.74(8) . 2_665
Co4 O9 Tb1 O6 89.92(8) . 2_676
Co3 O9 Tb1 O6 -50.76(9) . 2_676
Co4 O9 Tb1 N1 18.72(7) . .
Co3 O9 Tb1 N1 -121.97(10) . .
Co4 O9 Tb1 O2 -119.84(9) . .
Co3 O9 Tb1 O2 99.47(10) . .
Co3 O9 Tb1 Co4 -140.69(12) . .
N2 N1 Tb1 O1 -58.5(3) . 2_565
Co4 N1 Tb1 O1 162.08(8) . 2_565
N2 N1 Tb1 O3 57.0(3) . .
Co4 N1 Tb1 O3 -82.40(14) . .
N2 N1 Tb1 O9 121.6(3) . .
Co4 N1 Tb1 O9 -17.77(7) . .
N2 N1 Tb1 O10 -143.2(3) . 2_665
Co4 N1 Tb1 O10 77.41(9) . 2_665
N2 N1 Tb1 O6 24.8(3) . 2_676
Co4 N1 Tb1 O6 -114.61(10) . 2_676
N2 N1 Tb1 O2 170.3(3) . .
Co4 N1 Tb1 O2 30.90(12) . .
N2 N1 Tb1 Co4 139.4(3) . .
C30 O2 Tb1 O1 6.0(2) . 2_565
C30 O2 Tb1 O3 -84.39(18) . .
C30 O2 Tb1 O9 178.40(19) . .
C30 O2 Tb1 O10 80.16(18) . 2_665
C30 O2 Tb1 O6 -122.24(19) . 2_676
C30 O2 Tb1 N1 127.10(18) . .
C30 O2 Tb1 Co4 146.37(17) . .
O7 Co4 Tb1 O1 -99.97(9) . 2_565
O9 Co4 Tb1 O1 -175.89(9) . 2_565
N7 Co4 Tb1 O1 157.97(12) 2_665 2_565
O11 Co4 Tb1 O1 85.24(9) 2_665 2_565
N6 Co4 Tb1 O1 0.60(10) 2_666 2_565
N1 Co4 Tb1 O1 -24.69(11) . 2_565
O7 Co4 Tb1 O3 62.70(9) . .
O9 Co4 Tb1 O3 -13.22(9) . .
N7 Co4 Tb1 O3 -39.36(11) 2_665 .
O11 Co4 Tb1 O3 -112.09(9) 2_665 .
N6 Co4 Tb1 O3 163.27(9) 2_666 .
N1 Co4 Tb1 O3 137.98(11) . .
O7 Co4 Tb1 O9 75.92(10) . .
N7 Co4 Tb1 O9 -26.14(12) 2_665 .
O11 Co4 Tb1 O9 -98.87(10) 2_665 .
N6 Co4 Tb1 O9 176.49(10) 2_666 .
N1 Co4 Tb1 O9 151.20(12) . .
O7 Co4 Tb1 O10 -162.06(7) . 2_665
O9 Co4 Tb1 O10 122.03(9) . 2_665
N7 Co4 Tb1 O10 95.89(11) 2_665 2_665
O11 Co4 Tb1 O10 23.16(7) 2_665 2_665
N6 Co4 Tb1 O10 -61.48(9) 2_666 2_665
N1 Co4 Tb1 O10 -86.78(10) . 2_665
O7 Co4 Tb1 O6 -15.20(7) . 2_676
O9 Co4 Tb1 O6 -91.12(9) . 2_676
N7 Co4 Tb1 O6 -117.26(11) 2_665 2_676
O11 Co4 Tb1 O6 170.01(7) 2_665 2_676
N6 Co4 Tb1 O6 85.37(9) 2_666 2_676
N1 Co4 Tb1 O6 60.08(11) . 2_676
O7 Co4 Tb1 N1 -75.28(11) . .
O9 Co4 Tb1 N1 -151.20(12) . .
N7 Co4 Tb1 N1 -177.34(13) 2_665 .
O11 Co4 Tb1 N1 109.93(11) 2_665 .
N6 Co4 Tb1 N1 25.30(12) 2_666 .
O7 Co4 Tb1 O2 129.57(7) . .
O9 Co4 Tb1 O2 53.66(9) . .
N7 Co4 Tb1 O2 27.52(11) 2_665 .
O11 Co4 Tb1 O2 -45.21(7) 2_665 .
N6 Co4 Tb1 O2 -129.85(9) 2_666 .
N1 Co4 Tb1 O2 -155.15(10) . .
